data_4123837
loop_
_publ_author_name
'Xu, Hao'
'Hu, Jiang-Lin'
'Wang, Lijia'
'Liao, Saihu'
'Tang, Yong'

_publ_section_title
;
 Asymmetric Annulation of Donor-Acceptor Cyclopropanes with Dienes.
;
_journal_issue 25
_journal_name_full 'Journal of the American Chemical Society'
_journal_page_first 8006
_journal_page_last 8009
_journal_paper_doi 10.1021/jacs.5b04429
_journal_volume 137
_journal_year 2015
_chemical_absolute_configuration ad
_chemical_formula_sum 'C40 H52 O6'
_chemical_formula_weight 628.81
_chemical_name_systematic
; 
 ? 
;
_space_group_crystal_system monoclinic
_space_group_IT_number 4
_space_group_name_Hall 'P 2yb'
_space_group_name_H-M_alt 'P 1 21 1'
_symmetry_space_group_name_Hall 'P 2yb'
_symmetry_space_group_name_H-M 'P 1 21 1'
_atom_sites_solution_hydrogens geom
_audit_creation_method SHELXL-2014
_cell_angle_alpha 90
_cell_angle_beta 91.6640(10)
_cell_angle_gamma 90
_cell_formula_units_Z 2
_cell_length_a 11.0266(2)
_cell_length_b 13.4830(2)
_cell_length_c 11.3181(2)
_cell_measurement_reflns_used 5364
_cell_measurement_temperature 140(2)
_cell_measurement_theta_max 69.22
_cell_measurement_theta_min 3.91
_cell_volume 1681.97(5)
_computing_cell_refinement 'Bruker SAINT'
_computing_data_collection 'Bruker APEX2'
_computing_data_reduction 'Bruker SAINT'
_computing_molecular_graphics 'Bruker SHELXTL'
_computing_publication_material 'Bruker SHELXTL'
_computing_structure_refinement 'SHELXL-2014 (Sheldrick, 2014)'
_computing_structure_solution 'SHELXS-97 (Sheldrick, 2008)'
_diffrn_ambient_temperature 140(2)
_diffrn_measured_fraction_theta_full 0.980
_diffrn_measured_fraction_theta_max 0.966
_diffrn_measurement_device_type 'Bruker APEX-II CCD'
_diffrn_measurement_method '\f and \w scans'
_diffrn_radiation_type CuK\a
_diffrn_radiation_wavelength 1.54178
_diffrn_reflns_av_R_equivalents 0.0317
_diffrn_reflns_av_unetI/netI 0.0530
_diffrn_reflns_laue_measured_fraction_full 0.980
_diffrn_reflns_laue_measured_fraction_max 0.966
_diffrn_reflns_limit_h_max 13
_diffrn_reflns_limit_h_min -13
_diffrn_reflns_limit_k_max 16
_diffrn_reflns_limit_k_min -15
_diffrn_reflns_limit_l_max 13
_diffrn_reflns_limit_l_min -13
_diffrn_reflns_number 8967
_diffrn_reflns_point_group_measured_fraction_full 0.856
_diffrn_reflns_point_group_measured_fraction_max 0.837
_diffrn_reflns_theta_full 67.679
_diffrn_reflns_theta_max 69.769
_diffrn_reflns_theta_min 3.907
_exptl_absorpt_coefficient_mu 0.649
_exptl_absorpt_correction_T_max 0.753
_exptl_absorpt_correction_T_min 0.569
_exptl_absorpt_correction_type multi-scan
_exptl_absorpt_process_details sadabs
_exptl_crystal_colour colourless
_exptl_crystal_density_diffrn 1.242
_exptl_crystal_description block
_exptl_crystal_F_000 680
_exptl_crystal_size_max 0.320
_exptl_crystal_size_mid 0.280
_exptl_crystal_size_min 0.220
_refine_diff_density_max 0.542
_refine_diff_density_min -0.425
_refine_diff_density_rms 0.094
_refine_ls_abs_structure_details
; 
 Flack x determined using 2005 quotients [(I+)-(I-)]/[(I+)+(I-)] 
 (Parsons, Flack and Wagner, Acta Cryst. B69 (2013) 249-259). 
;
_refine_ls_abs_structure_Flack 0.02(9)
_refine_ls_extinction_method none
_refine_ls_goodness_of_fit_ref 1.109
_refine_ls_hydrogen_treatment constr
_refine_ls_matrix_type full
_refine_ls_number_parameters 416
_refine_ls_number_reflns 5321
_refine_ls_number_restraints 1
_refine_ls_restrained_S_all 1.109
_refine_ls_R_factor_all 0.0507
_refine_ls_R_factor_gt 0.0499
_refine_ls_shift/su_max 0.001
_refine_ls_shift/su_mean 0.000
_refine_ls_structure_factor_coef Fsqd
_refine_ls_weighting_details 'w=1/[\s^2^(Fo^2^)+(0.1018P)^2^+0.1760P] where P=(Fo^2^+2Fc^2^)/3'
_refine_ls_weighting_scheme calc
_refine_ls_wR_factor_gt 0.1422
_refine_ls_wR_factor_ref 0.1439
_reflns_Friedel_coverage 0.658
_reflns_friedel_fraction_full 0.720
_reflns_friedel_fraction_max 0.696
_reflns_number_gt 5191
_reflns_number_total 5321
_reflns_threshold_expression 'I > 2\s(I)'
_cod_data_source_file ja5b04429_si_004.cif
_cod_data_source_block cu_dm14241_0m
_cod_depositor_comments 'Adding full bibliography for 4123835--4123839.cif.'
_cod_database_code 4123837
_shelx_space_group_comment
; 
The symmetry employed for this shelxl refinement is uniquely defined 
by the following loop, which should always be used as a source of 
symmetry information in preference to the above space-group names. 
They are only intended as comments. 
;
_shelx_estimated_absorpt_t_min 0.819
_shelx_estimated_absorpt_t_max 0.870
_shelxl_version_number 2014-3

loop_
_space_group_symop_operation_xyz
'x, y, z'
'-x, y+1/2, -z'

loop_
_atom_site_label
_atom_site_type_symbol
_atom_site_fract_x
_atom_site_fract_y
_atom_site_fract_z
_atom_site_U_iso_or_equiv
_atom_site_adp_type
_atom_site_occupancy
_atom_site_site_symmetry_order
_atom_site_calc_flag
_atom_site_refinement_flags_posn
_atom_site_refinement_flags_adp
O1 O -0.2359(2) 0.0746(2) 0.8698(2) 0.0367(6) Uani 1 1 d . .
O2 O 0.2153(2) -0.00883(17) 0.9026(2) 0.0284(5) Uani 1 1 d . .
O3 O 0.24335(18) 0.15578(16) 0.88589(18) 0.0219(4) Uani 1 1 d . .
O4 O 0.2384(2) 0.19776(17) 0.6065(2) 0.0297(5) Uani 1 1 d . .
O5 O 0.31313(19) 0.04443(16) 0.6386(2) 0.0254(5) Uani 1 1 d . .
O6 O 0.0195(3) -0.4893(2) 0.7368(3) 0.0431(7) Uani 1 1 d . .
C1 C 0.0328(2) 0.1630(2) 0.7385(2) 0.0181(5) Uani 1 1 d . .
H1 H 0.0794 0.2264 0.7449 0.022 Uiso 1 1 calc R U
C2 C -0.0464(3) 0.1726(2) 0.6246(3) 0.0240(6) Uani 1 1 d . .
H2A H 0.0058 0.1717 0.5549 0.029 Uiso 1 1 calc R U
H2B H -0.1030 0.1158 0.6182 0.029 Uiso 1 1 calc R U
C3 C -0.1183(3) 0.2697(3) 0.6267(3) 0.0312(7) Uani 1 1 d . .
H3A H -0.0615 0.3266 0.6269 0.037 Uiso 1 1 calc R U
H3B H -0.1712 0.2743 0.5547 0.037 Uiso 1 1 calc R U
C4 C -0.1960(3) 0.2745(3) 0.7361(3) 0.0342(8) Uani 1 1 d . .
H4A H -0.2350 0.3405 0.7397 0.041 Uiso 1 1 calc R U
H4B H -0.2611 0.2241 0.7289 0.041 Uiso 1 1 calc R U
C5 C -0.1228(3) 0.2567(2) 0.8504(3) 0.0275(7) Uani 1 1 d . .
H5A H -0.1789 0.2536 0.9170 0.033 Uiso 1 1 calc R U
H5B H -0.0673 0.3135 0.8646 0.033 Uiso 1 1 calc R U
C6 C -0.0480(3) 0.1607(2) 0.8480(3) 0.0216(6) Uani 1 1 d . .
H6 H 0.0078 0.1618 0.9193 0.026 Uiso 1 1 calc R U
C7 C -0.1268(3) 0.0688(2) 0.8581(3) 0.0225(6) Uani 1 1 d . .
C8 C -0.0668(3) -0.0329(2) 0.8591(3) 0.0227(6) Uani 1 1 d . .
H8A H -0.1232 -0.0817 0.8929 0.027 Uiso 1 1 calc R U
H8B H 0.0068 -0.0305 0.9112 0.027 Uiso 1 1 calc R U
C9 C -0.0309(2) -0.0686(2) 0.7352(3) 0.0202(6) Uani 1 1 d . .
H9 H -0.1000 -0.0527 0.6792 0.024 Uiso 1 1 calc R U
C10 C 0.0845(3) -0.0217(2) 0.6846(2) 0.0196(6) Uani 1 1 d . .
H10A H 0.0709 -0.0154 0.5980 0.023 Uiso 1 1 calc R U
H10B H 0.1516 -0.0697 0.6973 0.023 Uiso 1 1 calc R U
C11 C 0.1297(2) 0.0803(2) 0.7311(2) 0.0171(5) Uani 1 1 d . .
C12 C 0.1991(2) 0.0676(2) 0.8503(2) 0.0184(5) Uani 1 1 d . .
C13 C 0.3234(2) 0.1566(2) 0.9913(2) 0.0199(5) Uani 1 1 d . .
H13 H 0.2994 0.1026 1.0464 0.024 Uiso 1 1 calc R U
C14 C 0.3086(3) 0.2571(2) 1.0505(3) 0.0240(6) Uani 1 1 d . .
H14 H 0.2218 0.2670 1.0708 0.029 Uiso 1 1 calc R U
C15 C 0.3877(3) 0.2569(3) 1.1634(3) 0.0300(7) Uani 1 1 d . .
H15A H 0.3619 0.2026 1.2160 0.036 Uiso 1 1 calc R U
H15B H 0.3781 0.3205 1.2057 0.036 Uiso 1 1 calc R U
C16 C 0.5210(3) 0.2424(3) 1.1326(3) 0.0267(7) Uani 1 1 d . .
H16 H 0.5725 0.2426 1.2068 0.032 Uiso 1 1 calc R U
C17 C 0.5342(3) 0.1419(2) 1.0695(3) 0.0292(7) Uani 1 1 d . .
H17A H 0.6201 0.1309 1.0498 0.035 Uiso 1 1 calc R U
H17B H 0.5089 0.0875 1.1222 0.035 Uiso 1 1 calc R U
C18 C 0.4544(3) 0.1418(2) 0.9558(3) 0.0225(6) Uani 1 1 d . .
H18 H 0.4625 0.0767 0.9144 0.027 Uiso 1 1 calc R U
C19 C 0.4941(3) 0.2259(3) 0.8743(3) 0.0274(7) Uani 1 1 d . .
H19A H 0.4430 0.2257 0.8009 0.033 Uiso 1 1 calc R U
H19B H 0.5795 0.2156 0.8524 0.033 Uiso 1 1 calc R U
C20 C 0.4816(3) 0.3258(2) 0.9379(3) 0.0278(7) Uani 1 1 d . .
H20 H 0.5077 0.3806 0.8847 0.033 Uiso 1 1 calc R U
C21 C 0.3491(3) 0.3409(2) 0.9690(3) 0.0291(7) Uani 1 1 d . .
H21A H 0.2976 0.3412 0.8958 0.035 Uiso 1 1 calc R U
H21B H 0.3395 0.4056 1.0089 0.035 Uiso 1 1 calc R U
C22 C 0.5619(3) 0.3257(3) 1.0511(3) 0.0292(7) Uani 1 1 d . .
H22A H 0.6477 0.3155 1.0308 0.035 Uiso 1 1 calc R U
H22B H 0.5553 0.3903 1.0918 0.035 Uiso 1 1 calc R U
C23 C 0.2313(3) 0.1167(2) 0.6497(3) 0.0205(6) Uani 1 1 d . .
C24 C 0.4310(3) 0.0673(2) 0.5917(3) 0.0243(6) Uani 1 1 d . .
H24 H 0.4625 0.1299 0.6286 0.029 Uiso 1 1 calc R U
C25 C 0.4275(3) 0.0786(2) 0.4571(3) 0.0262(6) Uani 1 1 d . .
H25 H 0.3724 0.1344 0.4330 0.031 Uiso 1 1 calc R U
C26 C 0.5587(3) 0.1018(3) 0.4218(3) 0.0319(7) Uani 1 1 d . .
H26A H 0.5609 0.1131 0.3354 0.038 Uiso 1 1 calc R U
H26B H 0.5872 0.1629 0.4623 0.038 Uiso 1 1 calc R U
C27 C 0.6421(3) 0.0155(3) 0.4559(3) 0.0328(7) Uani 1 1 d . .
H27 H 0.7265 0.0306 0.4312 0.039 Uiso 1 1 calc R U
C28 C 0.6413(3) 0.0028(3) 0.5896(3) 0.0335(7) Uani 1 1 d . .
H28A H 0.6964 -0.0520 0.6135 0.040 Uiso 1 1 calc R U
H28B H 0.6711 0.0643 0.6283 0.040 Uiso 1 1 calc R U
C29 C 0.5140(3) -0.0198(3) 0.6292(3) 0.0273(6) Uani 1 1 d . .
H29 H 0.5140 -0.0283 0.7169 0.033 Uiso 1 1 calc R U
C30 C 0.4685(3) -0.1155(3) 0.5675(3) 0.0321(7) Uani 1 1 d . .
H30A H 0.5219 -0.1716 0.5908 0.039 Uiso 1 1 calc R U
H30B H 0.3854 -0.1309 0.5930 0.039 Uiso 1 1 calc R U
C31 C 0.4678(3) -0.1031(3) 0.4336(3) 0.0339(8) Uani 1 1 d . .
H31 H 0.4388 -0.1656 0.3945 0.041 Uiso 1 1 calc R U
C32 C 0.3840(3) -0.0178(3) 0.3992(3) 0.0328(7) Uani 1 1 d . .
H32A H 0.3007 -0.0329 0.4243 0.039 Uiso 1 1 calc R U
H32B H 0.3817 -0.0100 0.3122 0.039 Uiso 1 1 calc R U
C33 C 0.5983(3) -0.0796(3) 0.3960(3) 0.0361(8) Uani 1 1 d . .
H33A H 0.6529 -0.1351 0.4188 0.043 Uiso 1 1 calc R U
H33B H 0.5997 -0.0717 0.3091 0.043 Uiso 1 1 calc R U
C34 C -0.0174(3) -0.1812(2) 0.7379(3) 0.0208(6) Uani 1 1 d . .
C35 C 0.0752(3) -0.2259(2) 0.8054(3) 0.0301(7) Uani 1 1 d . .
H35 H 0.1299 -0.1852 0.8500 0.036 Uiso 1 1 calc R U
C36 C 0.0899(3) -0.3279(3) 0.8093(3) 0.0327(7) Uani 1 1 d . .
H36 H 0.1533 -0.3567 0.8564 0.039 Uiso 1 1 calc R U
C37 C 0.0103(3) -0.3875(2) 0.7434(3) 0.0261(6) Uani 1 1 d . .
C38 C -0.0840(3) -0.3451(3) 0.6776(3) 0.0281(6) Uani 1 1 d . .
H38 H -0.1396 -0.3859 0.6342 0.034 Uiso 1 1 calc R U
C39 C -0.0971(3) -0.2428(2) 0.6751(3) 0.0237(6) Uani 1 1 d . .
H39 H -0.1618 -0.2142 0.6295 0.028 Uiso 1 1 calc R U
C40 C 0.1208(4) -0.5339(3) 0.7954(4) 0.0369(8) Uani 1 1 d . .
H40A H 0.1956 -0.5035 0.7679 0.055 Uiso 1 1 calc R U
H40B H 0.1215 -0.6051 0.7781 0.055 Uiso 1 1 calc R U
H40C H 0.1152 -0.5239 0.8808 0.055 Uiso 1 1 calc R U

loop_
_atom_site_aniso_label
_atom_site_aniso_U_11
_atom_site_aniso_U_22
_atom_site_aniso_U_33
_atom_site_aniso_U_23
_atom_site_aniso_U_13
_atom_site_aniso_U_12
O1 0.0214(10) 0.0303(12) 0.0593(15) 0.0033(12) 0.0151(10) 0.0017(10)
O2 0.0305(11) 0.0179(11) 0.0364(11) 0.0035(9) -0.0093(9) 0.0001(9)
O3 0.0220(9) 0.0172(9) 0.0262(10) -0.0018(8) -0.0052(8) -0.0022(8)
O4 0.0282(11) 0.0179(11) 0.0436(12) 0.0055(9) 0.0102(10) 0.0012(9)
O5 0.0205(10) 0.0189(10) 0.0374(11) 0.0021(9) 0.0118(9) 0.0016(8)
O6 0.0486(15) 0.0149(11) 0.0649(17) -0.0002(11) -0.0120(13) 0.0024(10)
C1 0.0153(11) 0.0146(12) 0.0245(12) 0.0003(11) 0.0024(10) 0.0006(10)
C2 0.0209(13) 0.0250(15) 0.0260(13) 0.0024(12) -0.0003(11) 0.0026(12)
C3 0.0282(15) 0.0282(16) 0.0371(16) 0.0098(14) -0.0022(13) 0.0073(13)
C4 0.0250(15) 0.0293(17) 0.0484(19) 0.0056(15) 0.0027(14) 0.0126(13)
C5 0.0221(14) 0.0210(15) 0.0398(16) -0.0007(13) 0.0089(13) 0.0048(12)
C6 0.0193(12) 0.0203(14) 0.0253(13) -0.0008(12) 0.0036(11) 0.0028(12)
C7 0.0197(13) 0.0234(14) 0.0249(13) -0.0002(12) 0.0063(11) 0.0013(12)
C8 0.0193(13) 0.0181(14) 0.0309(14) 0.0024(12) 0.0077(11) -0.0007(11)
C9 0.0147(12) 0.0157(14) 0.0303(14) 0.0016(11) 0.0003(11) -0.0010(10)
C10 0.0188(13) 0.0144(12) 0.0256(12) -0.0025(11) 0.0020(11) -0.0022(10)
C11 0.0136(11) 0.0146(12) 0.0232(12) -0.0028(11) 0.0004(10) -0.0014(10)
C12 0.0123(11) 0.0171(13) 0.0258(13) -0.0018(12) 0.0009(10) 0.0002(10)
C13 0.0181(12) 0.0199(13) 0.0215(12) -0.0019(11) -0.0030(10) -0.0014(11)
C14 0.0184(13) 0.0253(15) 0.0285(14) -0.0085(13) 0.0036(11) 0.0014(11)
C15 0.0354(17) 0.0341(18) 0.0206(13) -0.0085(13) 0.0033(13) -0.0048(14)
C16 0.0257(15) 0.0299(16) 0.0241(13) -0.0047(13) -0.0059(12) -0.0043(12)
C17 0.0269(14) 0.0259(16) 0.0341(15) -0.0020(13) -0.0096(13) 0.0059(12)
C18 0.0216(14) 0.0192(13) 0.0263(14) -0.0053(11) -0.0036(12) 0.0049(11)
C19 0.0238(14) 0.0363(18) 0.0222(12) -0.0073(13) 0.0029(11) -0.0005(12)
C20 0.0333(17) 0.0226(15) 0.0274(14) 0.0032(12) -0.0003(13) -0.0075(12)
C21 0.0331(16) 0.0166(14) 0.0374(16) -0.0047(13) -0.0042(14) 0.0045(12)
C22 0.0295(16) 0.0271(16) 0.0310(15) -0.0040(13) -0.0002(13) -0.0096(13)
C23 0.0182(12) 0.0164(13) 0.0270(14) -0.0020(11) 0.0013(11) -0.0016(11)
C24 0.0196(13) 0.0243(15) 0.0294(14) -0.0021(13) 0.0054(11) -0.0012(12)
C25 0.0267(14) 0.0239(15) 0.0280(15) 0.0014(13) -0.0008(12) 0.0036(13)
C26 0.0374(17) 0.0273(17) 0.0318(16) 0.0024(13) 0.0127(14) -0.0033(14)
C27 0.0226(14) 0.0375(19) 0.0388(17) -0.0045(15) 0.0093(13) -0.0008(14)
C28 0.0236(15) 0.0403(19) 0.0363(17) -0.0072(15) -0.0050(13) 0.0016(14)
C29 0.0292(15) 0.0295(16) 0.0232(13) 0.0005(13) -0.0004(12) 0.0056(13)
C30 0.0306(16) 0.0201(15) 0.0458(19) 0.0057(14) 0.0045(14) 0.0020(13)
C31 0.0349(17) 0.0262(16) 0.0403(18) -0.0077(15) -0.0026(15) 0.0004(14)
C32 0.0293(16) 0.0318(17) 0.0367(16) -0.0026(15) -0.0101(13) -0.0006(14)
C33 0.0375(18) 0.0339(19) 0.0372(18) -0.0086(15) 0.0070(15) 0.0095(15)
C34 0.0198(13) 0.0161(14) 0.0265(13) 0.0016(11) 0.0015(11) -0.0025(11)
C35 0.0297(15) 0.0195(15) 0.0404(17) -0.0007(13) -0.0137(14) -0.0029(12)
C36 0.0346(16) 0.0221(16) 0.0407(17) 0.0031(14) -0.0123(14) 0.0021(13)
C37 0.0292(15) 0.0137(13) 0.0355(15) -0.0004(13) 0.0020(13) -0.0010(12)
C38 0.0258(14) 0.0213(15) 0.0370(15) -0.0047(13) -0.0043(12) -0.0037(12)
C39 0.0197(13) 0.0216(15) 0.0297(13) -0.0011(12) -0.0010(11) -0.0011(11)
C40 0.0414(19) 0.0181(15) 0.051(2) 0.0040(15) 0.0014(16) 0.0023(14)

loop_
_atom_type_symbol
_atom_type_description
_atom_type_scat_dispersion_real
_atom_type_scat_dispersion_imag
_atom_type_scat_source
C C 0.0181 0.0091 'International Tables Vol C Tables 4.2.6.8 and 6.1.1.4'
H H 0.0000 0.0000 'International Tables Vol C Tables 4.2.6.8 and 6.1.1.4'
O O 0.0492 0.0322 'International Tables Vol C Tables 4.2.6.8 and 6.1.1.4'

loop_
_geom_angle_atom_site_label_1
_geom_angle_atom_site_label_2
_geom_angle_atom_site_label_3
_geom_angle
C12 O3 C13 117.2(2)
C23 O5 C24 119.6(2)
C37 O6 C40 117.1(3)
C2 C1 C6 110.3(2)
C2 C1 C11 113.0(2)
C6 C1 C11 116.3(2)
C2 C1 H1 105.4
C6 C1 H1 105.4
C11 C1 H1 105.4
C3 C2 C1 109.9(3)
C3 C2 H2A 109.7
C1 C2 H2A 109.7
C3 C2 H2B 109.7
C1 C2 H2B 109.7
H2A C2 H2B 108.2
C4 C3 C2 110.6(3)
C4 C3 H3A 109.5
C2 C3 H3A 109.5
C4 C3 H3B 109.5
C2 C3 H3B 109.5
H3A C3 H3B 108.1
C5 C4 C3 112.7(3)
C5 C4 H4A 109.1
C3 C4 H4A 109.1
C5 C4 H4B 109.1
C3 C4 H4B 109.1
H4A C4 H4B 107.8
C4 C5 C6 112.9(3)
C4 C5 H5A 109.0
C6 C5 H5A 109.0
C4 C5 H5B 109.0
C6 C5 H5B 109.0
H5A C5 H5B 107.8
C7 C6 C5 112.2(2)
C7 C6 C1 114.8(2)
C5 C6 C1 108.6(2)
C7 C6 H6 106.9
C5 C6 H6 106.9
C1 C6 H6 106.9
O1 C7 C6 121.6(3)
O1 C7 C8 119.3(3)
C6 C7 C8 119.0(2)
C7 C8 C9 113.4(2)
C7 C8 H8A 108.9
C9 C8 H8A 108.9
C7 C8 H8B 108.9
C9 C8 H8B 108.9
H8A C8 H8B 107.7
C34 C9 C8 108.6(2)
C34 C9 C10 109.5(2)
C8 C9 C10 116.4(2)
C34 C9 H9 107.3
C8 C9 H9 107.3
C10 C9 H9 107.3
C9 C10 C11 119.8(2)
C9 C10 H10A 107.4
C11 C10 H10A 107.4
C9 C10 H10B 107.4
C11 C10 H10B 107.4
H10A C10 H10B 106.9
C12 C11 C1 111.0(2)
C12 C11 C10 110.2(2)
C1 C11 C10 116.2(2)
C12 C11 C23 101.9(2)
C1 C11 C23 108.4(2)
C10 C11 C23 108.0(2)
O2 C12 O3 124.4(2)
O2 C12 C11 126.2(3)
O3 C12 C11 109.4(2)
O3 C13 C14 107.3(2)
O3 C13 C18 109.8(2)
C14 C13 C18 110.3(2)
O3 C13 H13 109.8
C14 C13 H13 109.8
C18 C13 H13 109.8
C13 C14 C15 107.5(3)
C13 C14 C21 110.7(2)
C15 C14 C21 109.6(3)
C13 C14 H14 109.6
C15 C14 H14 109.6
C21 C14 H14 109.6
C14 C15 C16 109.8(2)
C14 C15 H15A 109.7
C16 C15 H15A 109.7
C14 C15 H15B 109.7
C16 C15 H15B 109.7
H15A C15 H15B 108.2
C22 C16 C15 110.1(3)
C22 C16 C17 109.4(3)
C15 C16 C17 108.8(3)
C22 C16 H16 109.5
C15 C16 H16 109.5
C17 C16 H16 109.5
C18 C17 C16 109.2(2)
C18 C17 H17A 109.8
C16 C17 H17A 109.8
C18 C17 H17B 109.8
C16 C17 H17B 109.8
H17A C17 H17B 108.3
C13 C18 C19 110.5(2)
C13 C18 C17 107.7(2)
C19 C18 C17 109.7(3)
C13 C18 H18 109.6
C19 C18 H18 109.6
C17 C18 H18 109.6
C18 C19 C20 109.6(2)
C18 C19 H19A 109.8
C20 C19 H19A 109.8
C18 C19 H19B 109.8
C20 C19 H19B 109.8
H19A C19 H19B 108.2
C21 C20 C22 109.9(3)
C21 C20 C19 108.9(3)
C22 C20 C19 109.4(3)
C21 C20 H20 109.5
C22 C20 H20 109.5
C19 C20 H20 109.5
C20 C21 C14 109.7(3)
C20 C21 H21A 109.7
C14 C21 H21A 109.7
C20 C21 H21B 109.7
C14 C21 H21B 109.7
H21A C21 H21B 108.2
C16 C22 C20 109.4(2)
C16 C22 H22A 109.8
C20 C22 H22A 109.8
C16 C22 H22B 109.8
C20 C22 H22B 109.8
H22A C22 H22B 108.2
O4 C23 O5 125.0(3)
O4 C23 C11 125.9(3)
O5 C23 C11 109.0(2)
O5 C24 C25 112.8(2)
O5 C24 C29 105.6(3)
C25 C24 C29 110.3(2)
O5 C24 H24 109.3
C25 C24 H24 109.3
C29 C24 H24 109.3
C32 C25 C24 109.9(3)
C32 C25 C26 110.3(3)
C24 C25 C26 106.3(3)
C32 C25 H25 110.1
C24 C25 H25 110.1
C26 C25 H25 110.1
C27 C26 C25 110.0(3)
C27 C26 H26A 109.7
C25 C26 H26A 109.7
C27 C26 H26B 109.7
C25 C26 H26B 109.7
H26A C26 H26B 108.2
C33 C27 C28 109.7(3)
C33 C27 C26 110.3(3)
C28 C27 C26 108.4(3)
C33 C27 H27 109.4
C28 C27 H27 109.4
C26 C27 H27 109.4
C29 C28 C27 110.4(3)
C29 C28 H28A 109.6
C27 C28 H28A 109.6
C29 C28 H28B 109.6
C27 C28 H28B 109.6
H28A C28 H28B 108.1
C28 C29 C24 108.3(3)
C28 C29 C30 109.0(3)
C24 C29 C30 109.2(3)
C28 C29 H29 110.1
C24 C29 H29 110.1
C30 C29 H29 110.1
C31 C30 C29 110.5(3)
C31 C30 H30A 109.6
C29 C30 H30A 109.6
C31 C30 H30B 109.6
C29 C30 H30B 109.6
H30A C30 H30B 108.1
C32 C31 C30 108.8(3)
C32 C31 C33 109.8(3)
C30 C31 C33 108.6(3)
C32 C31 H31 109.9
C30 C31 H31 109.9
C33 C31 H31 109.9
C31 C32 C25 110.7(3)
C31 C32 H32A 109.5
C25 C32 H32A 109.5
C31 C32 H32B 109.5
C25 C32 H32B 109.5
H32A C32 H32B 108.1
C27 C33 C31 109.7(3)
C27 C33 H33A 109.7
C31 C33 H33A 109.7
C27 C33 H33B 109.7
C31 C33 H33B 109.7
H33A C33 H33B 108.2
C39 C34 C35 117.7(3)
C39 C34 C9 121.6(3)
C35 C34 C9 120.7(3)
C36 C35 C34 122.0(3)
C36 C35 H35 119.0
C34 C35 H35 119.0
C35 C36 C37 119.0(3)
C35 C36 H36 120.5
C37 C36 H36 120.5
O6 C37 C38 115.9(3)
O6 C37 C36 123.9(3)
C38 C37 C36 120.1(3)
C37 C38 C39 119.8(3)
C37 C38 H38 120.1
C39 C38 H38 120.1
C38 C39 C34 121.3(3)
C38 C39 H39 119.3
C34 C39 H39 119.3
O6 C40 H40A 109.5
O6 C40 H40B 109.5
H40A C40 H40B 109.5
O6 C40 H40C 109.5
H40A C40 H40C 109.5
H40B C40 H40C 109.5

loop_
_geom_bond_atom_site_label_1
_geom_bond_atom_site_label_2
_geom_bond_distance
O1 C7 1.217(4)
O2 C12 1.200(4)
O3 C12 1.342(4)
O3 C13 1.463(3)
O4 C23 1.200(4)
O5 C23 1.337(4)
O5 C24 1.451(3)
O6 C37 1.379(4)
O6 C40 1.416(5)
C1 C2 1.541(4)
C1 C6 1.548(4)
C1 C11 1.548(4)
C1 H1 1.0000
C2 C3 1.531(4)
C2 H2A 0.9900
C2 H2B 0.9900
C3 C4 1.528(5)
C3 H3A 0.9900
C3 H3B 0.9900
C4 C5 1.524(5)
C4 H4A 0.9900
C4 H4B 0.9900
C5 C6 1.535(4)
C5 H5A 0.9900
C5 H5B 0.9900
C6 C7 1.520(4)
C6 H6 1.0000
C7 C8 1.521(4)
C8 C9 1.545(4)
C8 H8A 0.9900
C8 H8B 0.9900
C9 C34 1.526(4)
C9 C10 1.546(4)
C9 H9 1.0000
C10 C11 1.550(4)
C10 H10A 0.9900
C10 H10B 0.9900
C11 C12 1.541(4)
C11 C23 1.551(4)
C13 C14 1.522(4)
C13 C18 1.524(4)
C13 H13 1.0000
C14 C15 1.525(4)
C14 C21 1.533(5)
C14 H14 1.0000
C15 C16 1.533(5)
C15 H15A 0.9900
C15 H15B 0.9900
C16 C22 1.530(5)
C16 C17 1.540(4)
C16 H16 1.0000
C17 C18 1.537(4)
C17 H17A 0.9900
C17 H17B 0.9900
C18 C19 1.533(5)
C18 H18 1.0000
C19 C20 1.536(5)
C19 H19A 0.9900
C19 H19B 0.9900
C20 C21 1.527(5)
C20 C22 1.535(4)
C20 H20 1.0000
C21 H21A 0.9900
C21 H21B 0.9900
C22 H22A 0.9900
C22 H22B 0.9900
C24 C25 1.530(4)
C24 C29 1.541(4)
C24 H24 1.0000
C25 C32 1.527(5)
C25 C26 1.544(4)
C25 H25 1.0000
C26 C27 1.526(5)
C26 H26A 0.9900
C26 H26B 0.9900
C27 C33 1.522(5)
C27 C28 1.522(5)
C27 H27 1.0000
C28 C29 1.517(5)
C28 H28A 0.9900
C28 H28B 0.9900
C29 C30 1.545(5)
C29 H29 1.0000
C30 C31 1.524(5)
C30 H30A 0.9900
C30 H30B 0.9900
C31 C32 1.519(5)
C31 C33 1.545(5)
C31 H31 1.0000
C32 H32A 0.9900
C32 H32B 0.9900
C33 H33A 0.9900
C33 H33B 0.9900
C34 C39 1.389(4)
C34 C35 1.394(4)
C35 C36 1.385(5)
C35 H35 0.9500
C36 C37 1.391(5)
C36 H36 0.9500
C37 C38 1.385(5)
C38 C39 1.387(4)
C38 H38 0.9500
C39 H39 0.9500
C40 H40A 0.9800
C40 H40B 0.9800
C40 H40C 0.9800

loop_
_geom_hbond_atom_site_label_D
_geom_hbond_atom_site_label_H
_geom_hbond_atom_site_label_A
_geom_hbond_distance_DH
_geom_hbond_distance_HA
_geom_hbond_distance_DA
_geom_hbond_angle_DHA
C6 H6 O3 1.00 2.64 3.229(3) 118.0
C8 H8B O2 0.99 2.32 3.152(4) 140.8
C25 H25 O4 1.00 2.63 3.161(4) 113.0

loop_
_geom_torsion_atom_site_label_1
_geom_torsion_atom_site_label_2
_geom_torsion_atom_site_label_3
_geom_torsion_atom_site_label_4
_geom_torsion
C6 C1 C2 C3 61.3(3)
C11 C1 C2 C3 -166.7(2)
C1 C2 C3 C4 -57.2(4)
C2 C3 C4 C5 53.0(4)
C3 C4 C5 C6 -52.8(4)
C4 C5 C6 C7 -73.3(3)
C4 C5 C6 C1 54.7(3)
C2 C1 C6 C7 67.6(3)
C11 C1 C6 C7 -62.8(3)
C2 C1 C6 C5 -58.9(3)
C11 C1 C6 C5 170.7(2)
C5 C6 C7 O1 -1.8(4)
C1 C6 C7 O1 -126.4(3)
C5 C6 C7 C8 -179.1(3)
C1 C6 C7 C8 56.3(3)
O1 C7 C8 C9 104.8(3)
C6 C7 C8 C9 -77.8(3)
C7 C8 C9 C34 -158.9(2)
C7 C8 C9 C10 77.0(3)
C34 C9 C10 C11 -146.3(3)
C8 C9 C10 C11 -22.6(4)
C2 C1 C11 C12 -175.2(2)
C6 C1 C11 C12 -46.2(3)
C2 C1 C11 C10 -48.2(3)
C6 C1 C11 C10 80.9(3)
C2 C1 C11 C23 73.6(3)
C6 C1 C11 C23 -157.3(2)
C9 C10 C11 C12 79.5(3)
C9 C10 C11 C1 -47.9(4)
C9 C10 C11 C23 -169.9(2)
C13 O3 C12 O2 4.4(4)
C13 O3 C12 C11 -173.5(2)
C1 C11 C12 O2 129.0(3)
C10 C11 C12 O2 -1.3(4)
C23 C11 C12 O2 -115.8(3)
C1 C11 C12 O3 -53.2(3)
C10 C11 C12 O3 176.5(2)
C23 C11 C12 O3 62.0(3)
C12 O3 C13 C14 -150.9(2)
C12 O3 C13 C18 89.3(3)
O3 C13 C14 C15 177.6(2)
C18 C13 C14 C15 -62.8(3)
O3 C13 C14 C21 -62.6(3)
C18 C13 C14 C21 56.9(3)
C13 C14 C15 C16 61.3(3)
C21 C14 C15 C16 -59.2(3)
C14 C15 C16 C22 59.2(3)
C14 C15 C16 C17 -60.7(3)
C22 C16 C17 C18 -60.2(3)
C15 C16 C17 C18 60.1(3)
O3 C13 C18 C19 61.0(3)
C14 C13 C18 C19 -57.0(3)
O3 C13 C18 C17 -179.2(2)
C14 C13 C18 C17 62.8(3)
C16 C17 C18 C13 -60.7(3)
C16 C17 C18 C19 59.7(3)
C13 C18 C19 C20 59.0(3)
C17 C18 C19 C20 -59.6(3)
C18 C19 C20 C21 -60.4(3)
C18 C19 C20 C22 59.8(3)
C22 C20 C21 C14 -59.6(3)
C19 C20 C21 C14 60.3(3)
C13 C14 C21 C20 -58.9(3)
C15 C14 C21 C20 59.5(3)
C15 C16 C22 C20 -58.8(3)
C17 C16 C22 C20 60.7(3)
C21 C20 C22 C16 59.1(3)
C19 C20 C22 C16 -60.4(4)
C24 O5 C23 O4 12.7(4)
C24 O5 C23 C11 -164.8(2)
C12 C11 C23 O4 -112.2(3)
C1 C11 C23 O4 5.0(4)
C10 C11 C23 O4 131.7(3)
C12 C11 C23 O5 65.4(3)
C1 C11 C23 O5 -177.5(2)
C10 C11 C23 O5 -50.8(3)
C23 O5 C24 C25 -77.9(3)
C23 O5 C24 C29 161.5(3)
O5 C24 C25 C32 -60.2(3)
C29 C24 C25 C32 57.6(3)
O5 C24 C25 C26 -179.6(3)
C29 C24 C25 C26 -61.8(3)
C32 C25 C26 C27 -57.0(4)
C24 C25 C26 C27 62.1(3)
C25 C26 C27 C33 58.3(4)
C25 C26 C27 C28 -61.8(4)
C33 C27 C28 C29 -60.1(4)
C26 C27 C28 C29 60.4(4)
C27 C28 C29 C24 -59.8(4)
C27 C28 C29 C30 58.9(4)
O5 C24 C29 C28 -176.4(2)
C25 C24 C29 C28 61.4(3)
O5 C24 C29 C30 65.0(3)
C25 C24 C29 C30 -57.2(3)
C28 C29 C30 C31 -59.3(4)
C24 C29 C30 C31 58.8(3)
C29 C30 C31 C32 -60.0(4)
C29 C30 C31 C33 59.4(4)
C30 C31 C32 C25 60.2(4)
C33 C31 C32 C25 -58.5(4)
C24 C25 C32 C31 -59.3(4)
C26 C25 C32 C31 57.6(4)
C28 C27 C33 C31 60.1(4)
C26 C27 C33 C31 -59.4(4)
C32 C31 C33 C27 59.1(4)
C30 C31 C33 C27 -59.7(4)
C8 C9 C34 C39 112.5(3)
C10 C9 C34 C39 -119.4(3)
C8 C9 C34 C35 -66.7(4)
C10 C9 C34 C35 61.4(4)
C39 C34 C35 C36 0.9(5)
C9 C34 C35 C36 -179.8(3)
C34 C35 C36 C37 0.5(6)
C40 O6 C37 C38 175.0(3)
C40 O6 C37 C36 -4.0(5)
C35 C36 C37 O6 177.2(4)
C35 C36 C37 C38 -1.8(5)
O6 C37 C38 C39 -177.4(3)
C36 C37 C38 C39 1.7(5)
C37 C38 C39 C34 -0.3(5)
C35 C34 C39 C38 -1.0(5)
C9 C34 C39 C38 179.7(3)
